data_4110374
loop_
_publ_author_name
'Paul G. Hayes'
'Chad Beddie'
'Michael B. Hall'
'Rory Waterman'
'T. Don Tilley'

_publ_section_title
;
 Hydrogen-Substituted Osmium Silylene Complexes: Effect of Charge
 Localization on Catalytic Hydrosilation
;
_journal_name_full 'Journal of the American Chemical Society'
_journal_page_first 428
_journal_page_last 429
_journal_paper_doi 10.1021/ja057494q
_journal_volume 128
_journal_year 2006
_chemical_formula_sum 'C34 H61 Os P Si'
_chemical_formula_weight 719.09
_chemical_name_systematic
; 
 ? 
;
_space_group_IT_number 15
_symmetry_cell_setting monoclinic
_symmetry_space_group_name_Hall '-C 2yc'
_symmetry_space_group_name_H-M 'C 1 2/c 1'
_atom_sites_solution_hydrogens geom
_atom_sites_solution_primary direct
_atom_sites_solution_secondary difmap
_audit_creation_method SHELXL-97
_cell_angle_alpha 90.00
_cell_angle_beta 120.7370(10)
_cell_angle_gamma 90.00
_cell_formula_units_Z 8
_cell_length_a 35.326(3)
_cell_length_b 9.2322(8)
_cell_length_c 24.865(2)
_cell_measurement_temperature 135(2)
_cell_volume 6970.2(10)
_computing_cell_refinement 'Bruker SMART'
_computing_data_collection 'Bruker SMART'
_computing_data_reduction 'Bruker SHELXTL'
_computing_molecular_graphics 'Bruker SHELXTL'
_computing_publication_material 'Bruker SHELXTL'
_computing_structure_refinement 'SHELXL-97 (Sheldrick, 1997)'
_computing_structure_solution 'SHELXS-97 (Sheldrick, 1990)'
_diffrn_ambient_temperature 135(2)
_diffrn_measured_fraction_theta_full 0.963
_diffrn_measured_fraction_theta_max 0.963
_diffrn_radiation_monochromator graphite
_diffrn_radiation_source 'fine-focus sealed tube'
_diffrn_radiation_type MoK\a
_diffrn_radiation_wavelength 0.71073
_diffrn_reflns_av_R_equivalents 0.0708
_diffrn_reflns_av_sigmaI/netI 0.0873
_diffrn_reflns_limit_h_max 37
_diffrn_reflns_limit_h_min -41
_diffrn_reflns_limit_k_max 10
_diffrn_reflns_limit_k_min -6
_diffrn_reflns_limit_l_max 28
_diffrn_reflns_limit_l_min -29
_diffrn_reflns_number 14967
_diffrn_reflns_theta_full 24.75
_diffrn_reflns_theta_max 24.75
_diffrn_reflns_theta_min 2.31
_exptl_absorpt_coefficient_mu 3.759
_exptl_absorpt_correction_T_max 0.7284
_exptl_absorpt_correction_T_min 0.6826
_exptl_absorpt_correction_type empirical
_exptl_crystal_colour orange
_exptl_crystal_density_diffrn 1.370
_exptl_crystal_description block
_exptl_crystal_F_000 2960
_exptl_crystal_size_max 0.11
_exptl_crystal_size_mid 0.10
_exptl_crystal_size_min 0.09
_refine_diff_density_max 0.698
_refine_diff_density_min -1.263
_refine_diff_density_rms 0.123
_refine_ls_extinction_method none
_refine_ls_goodness_of_fit_ref 0.880
_refine_ls_hydrogen_treatment mixed
_refine_ls_matrix_type full
_refine_ls_number_parameters 342
_refine_ls_number_reflns 5758
_refine_ls_number_restraints 0
_refine_ls_restrained_S_all 0.880
_refine_ls_R_factor_all 0.0586
_refine_ls_R_factor_gt 0.0314
_refine_ls_shift/su_max 0.002
_refine_ls_shift/su_mean 0.000
_refine_ls_structure_factor_coef Fsqd
_refine_ls_weighting_details 'calc w=1/[\s^2^(Fo^2^)+(0.0183P)^2^+0.0000P] where P=(Fo^2^+2Fc^2^)/3'
_refine_ls_weighting_scheme calc
_refine_ls_wR_factor_gt 0.0600
_refine_ls_wR_factor_ref 0.0643
_reflns_number_gt 4023
_reflns_number_total 5758
_reflns_threshold_expression >2sigma(I)
_cod_data_source_file ja057494qsi20051102_052435.cif
_cod_data_source_block ph01m
_cod_original_cell_volume 6970.3(11)
_cod_database_code 4110374

loop_
_symmetry_equiv_pos_as_xyz
'x, y, z'
'-x, y, -z+1/2'
'x+1/2, y+1/2, z'
'-x+1/2, y+1/2, -z+1/2'
'-x, -y, -z'
'x, -y, z-1/2'
'-x+1/2, -y+1/2, -z'
'x+1/2, -y+1/2, z-1/2'

loop_
_atom_site_label
_atom_site_type_symbol
_atom_site_fract_x
_atom_site_fract_y
_atom_site_fract_z
_atom_site_U_iso_or_equiv
_atom_site_adp_type
_atom_site_occupancy
_atom_site_symmetry_multiplicity
_atom_site_calc_flag
_atom_site_refinement_flags
Os Os 0.618900(7) 0.46433(3) 0.765207(10) 0.01561(7) Uani 1 1 d .
P P 0.68428(4) 0.46750(19) 0.85878(6) 0.0190(3) Uani 1 1 d .
Si Si 0.65311(5) 0.39580(18) 0.71541(7) 0.0189(4) Uani 1 1 d .
C55 C 0.56684(17) 0.4150(7) 0.7949(2) 0.0210(15) Uani 1 1 d .
C53 C 0.55031(16) 0.5423(8) 0.7051(2) 0.0214(13) Uani 1 1 d .
C3 C 0.73305(15) 0.5520(6) 0.8604(2) 0.0229(13) Uani 1 1 d .
H3A H 0.7399 0.4860 0.8346 0.027 Uiso 1 1 calc R
C54 C 0.56062(16) 0.5573(7) 0.7699(2) 0.0230(15) Uani 1 1 d .
C121 C 0.61521(17) 0.5543(7) 0.5850(3) 0.0255(15) Uani 1 1 d .
H12A H 0.6173 0.5818 0.6254 0.031 Uiso 1 1 calc R
C52 C 0.55049(17) 0.3903(7) 0.6926(2) 0.0210(13) Uani 1 1 d .
C12 C 0.61324(16) 0.3878(7) 0.5811(2) 0.0165(12) Uani 1 1 d .
C4 C 0.70875(17) 0.2892(6) 0.8968(3) 0.0249(14) Uani 1 1 d .
H4A H 0.7338 0.3092 0.9400 0.030 Uiso 1 1 calc R
C22 C 0.71049(18) 0.5234(7) 0.9903(2) 0.0371(16) Uani 1 1 d .
H22A H 0.7026 0.5795 1.0166 0.056 Uiso 1 1 calc R
H22B H 0.7405 0.5486 1.0009 0.056 Uiso 1 1 calc R
H22C H 0.7090 0.4198 0.9975 0.056 Uiso 1 1 calc R
C161 C 0.64626(16) 0.0582(6) 0.6885(2) 0.0185(13) Uani 1 1 d .
H16A H 0.6460 0.1175 0.7219 0.022 Uiso 1 1 calc R
C15 C 0.60960(17) 0.0900(6) 0.5718(2) 0.0206(13) Uani 1 1 d .
H15A H 0.6083 -0.0126 0.5688 0.025 Uiso 1 1 calc R
C42 C 0.67489(18) 0.1995(7) 0.9026(3) 0.0366(17) Uani 1 1 d .
H42A H 0.6880 0.1066 0.9224 0.055 Uiso 1 1 calc R
H42B H 0.6493 0.1823 0.8609 0.055 Uiso 1 1 calc R
H42C H 0.6656 0.2519 0.9282 0.055 Uiso 1 1 calc R
C41 C 0.72665(19) 0.2041(6) 0.8620(3) 0.0361(17) Uani 1 1 d .
H41A H 0.7393 0.1125 0.8838 0.054 Uiso 1 1 calc R
H41B H 0.7495 0.2611 0.8606 0.054 Uiso 1 1 calc R
H41C H 0.7027 0.1841 0.8193 0.054 Uiso 1 1 calc R
C32 C 0.77603(17) 0.5590(7) 0.9244(3) 0.0346(17) Uani 1 1 d .
H32A H 0.7992 0.6040 0.9194 0.052 Uiso 1 1 calc R
H32B H 0.7850 0.4607 0.9410 0.052 Uiso 1 1 calc R
H32C H 0.7712 0.6166 0.9534 0.052 Uiso 1 1 calc R
C21 C 0.67432(19) 0.7239(7) 0.9122(3) 0.0349(17) Uani 1 1 d .
H21A H 0.6707 0.7677 0.9451 0.052 Uiso 1 1 calc R
H21B H 0.6488 0.7477 0.8712 0.052 Uiso 1 1 calc R
H21C H 0.7011 0.7616 0.9148 0.052 Uiso 1 1 calc R
C31 C 0.72488(19) 0.7009(7) 0.8282(3) 0.0362(17) Uani 1 1 d .
H31A H 0.7521 0.7352 0.8311 0.054 Uiso 1 1 calc R
H31B H 0.7155 0.7702 0.8490 0.054 Uiso 1 1 calc R
H31C H 0.7018 0.6919 0.7841 0.054 Uiso 1 1 calc R
C13 C 0.59533(16) 0.3217(6) 0.5231(2) 0.0189(13) Uani 1 1 d .
H13A H 0.5848 0.3799 0.4866 0.023 Uiso 1 1 calc R
C2 C 0.67797(17) 0.5590(7) 0.9206(2) 0.0282(15) Uani 1 1 d .
H2A H 0.6485 0.5272 0.9128 0.034 Uiso 1 1 calc R
C14 C 0.59260(17) 0.1724(6) 0.5173(2) 0.0205(13) Uani 1 1 d .
C11 C 0.63027(17) 0.3066(6) 0.6365(2) 0.0191(13) Uani 1 1 d .
C16 C 0.62823(17) 0.1543(6) 0.6301(2) 0.0180(13) Uani 1 1 d .
C163 C 0.69478(18) 0.0178(7) 0.7122(3) 0.0352(16) Uani 1 1 d .
H16B H 0.7061 -0.0428 0.7496 0.053 Uiso 1 1 calc R
H16C H 0.7125 0.1063 0.7224 0.053 Uiso 1 1 calc R
H16D H 0.6965 -0.0358 0.6795 0.053 Uiso 1 1 calc R
C143 C 0.52551(19) 0.0346(7) 0.4381(3) 0.0403(16) Uani 1 1 d .
H14A H 0.5076 0.1088 0.4429 0.060 Uiso 1 1 calc R
H14B H 0.5309 -0.0455 0.4670 0.060 Uiso 1 1 calc R
H14C H 0.5099 -0.0018 0.3950 0.060 Uiso 1 1 calc R
C141 C 0.56975(18) 0.1009(6) 0.4528(2) 0.0262(14) Uani 1 1 d .
H14D H 0.5631 0.1791 0.4213 0.031 Uiso 1 1 calc R
C51 C 0.56118(17) 0.3130(6) 0.7484(3) 0.0247(15) Uani 1 1 d .
C521 C 0.53506(17) 0.3260(6) 0.6291(2) 0.0266(15) Uani 1 1 d .
H52A H 0.5035 0.3051 0.6084 0.040 Uiso 1 1 calc R
H52B H 0.5512 0.2362 0.6337 0.040 Uiso 1 1 calc R
H52C H 0.5404 0.3950 0.6038 0.040 Uiso 1 1 calc R
C551 C 0.56971(18) 0.3794(7) 0.8556(2) 0.0349(16) Uani 1 1 d .
H55A H 0.5400 0.3649 0.8484 0.052 Uiso 1 1 calc R
H55B H 0.5840 0.4594 0.8851 0.052 Uiso 1 1 calc R
H55C H 0.5870 0.2907 0.8729 0.052 Uiso 1 1 calc R
C162 C 0.61933(19) -0.0775(6) 0.6800(3) 0.0295(16) Uani 1 1 d .
H16E H 0.5887 -0.0504 0.6653 0.044 Uiso 1 1 calc R
H16F H 0.6316 -0.1284 0.7201 0.044 Uiso 1 1 calc R
H16G H 0.6203 -0.1412 0.6492 0.044 Uiso 1 1 calc R
C531 C 0.53509(18) 0.6590(7) 0.6569(3) 0.0343(16) Uani 1 1 d .
H53A H 0.5031 0.6710 0.6372 0.051 Uiso 1 1 calc R
H53B H 0.5423 0.6326 0.6250 0.051 Uiso 1 1 calc R
H53C H 0.5498 0.7501 0.6769 0.051 Uiso 1 1 calc R
C123 C 0.5739(2) 0.6280(6) 0.5323(3) 0.0354(16) Uani 1 1 d .
H12B H 0.5477 0.5894 0.5313 0.053 Uiso 1 1 calc R
H12C H 0.5719 0.6091 0.4922 0.053 Uiso 1 1 calc R
H12D H 0.5758 0.7327 0.5398 0.053 Uiso 1 1 calc R
C142 C 0.5991(2) -0.0099(6) 0.4457(3) 0.0403(18) Uani 1 1 d .
H14E H 0.6269 0.0359 0.4558 0.060 Uiso 1 1 calc R
H14F H 0.5841 -0.0455 0.4025 0.060 Uiso 1 1 calc R
H14G H 0.6049 -0.0912 0.4743 0.060 Uiso 1 1 calc R
C511 C 0.55961(19) 0.1498(6) 0.7536(3) 0.0355(16) Uani 1 1 d .
H51A H 0.5299 0.1204 0.7432 0.053 Uiso 1 1 calc R
H51B H 0.5809 0.1197 0.7965 0.053 Uiso 1 1 calc R
H51C H 0.5669 0.1037 0.7246 0.053 Uiso 1 1 calc R
C541 C 0.55991(19) 0.6938(7) 0.8012(3) 0.0406(18) Uani 1 1 d .
H54A H 0.5307 0.7070 0.7959 0.061 Uiso 1 1 calc R
H54B H 0.5666 0.7760 0.7825 0.061 Uiso 1 1 calc R
H54C H 0.5820 0.6883 0.8459 0.061 Uiso 1 1 calc R
C122 C 0.6565(2) 0.6118(7) 0.5873(3) 0.0435(18) Uani 1 1 d .
H12E H 0.6825 0.5638 0.6211 0.065 Uiso 1 1 calc R
H12F H 0.6587 0.7165 0.5947 0.065 Uiso 1 1 calc R
H12G H 0.6547 0.5920 0.5473 0.065 Uiso 1 1 calc R
H1 H 0.6988(16) 0.418(5) 0.730(2) 0.042(17) Uiso 1 1 d .
H2 H 0.6389(15) 0.650(5) 0.762(2) 0.031(15) Uiso 1 1 d .

loop_
_atom_site_aniso_label
_atom_site_aniso_U_11
_atom_site_aniso_U_22
_atom_site_aniso_U_33
_atom_site_aniso_U_23
_atom_site_aniso_U_13
_atom_site_aniso_U_12
Os 0.01420(10) 0.01791(12) 0.01346(11) -0.00022(13) 0.00615(8) -0.00011(13)
P 0.0168(7) 0.0223(8) 0.0162(7) -0.0005(8) 0.0072(6) -0.0006(7)
Si 0.0163(8) 0.0218(9) 0.0163(8) -0.0025(7) 0.0067(7) -0.0022(7)
C55 0.012(3) 0.034(4) 0.013(3) -0.001(3) 0.004(3) 0.000(3)
C53 0.013(3) 0.027(4) 0.020(3) 0.006(3) 0.006(2) 0.003(3)
C3 0.016(3) 0.026(4) 0.023(3) -0.006(3) 0.007(3) -0.006(3)
C54 0.016(3) 0.032(5) 0.020(3) -0.003(3) 0.009(3) -0.001(3)
C121 0.034(3) 0.023(4) 0.023(3) -0.003(3) 0.017(3) -0.003(3)
C52 0.018(3) 0.026(4) 0.020(3) -0.002(3) 0.011(3) -0.002(3)
C12 0.020(3) 0.011(3) 0.020(3) -0.002(3) 0.011(3) 0.000(3)
C4 0.018(3) 0.033(4) 0.016(3) 0.006(3) 0.003(3) 0.007(3)
C22 0.035(3) 0.057(5) 0.015(3) -0.001(3) 0.010(3) -0.007(3)
C161 0.030(3) 0.011(4) 0.018(3) -0.002(2) 0.014(3) -0.001(3)
C15 0.025(3) 0.011(3) 0.025(3) 0.001(3) 0.012(3) -0.004(3)
C42 0.034(4) 0.030(4) 0.046(4) 0.016(3) 0.021(4) 0.005(3)
C41 0.042(4) 0.025(4) 0.026(4) 0.005(3) 0.007(3) 0.017(3)
C32 0.021(3) 0.049(5) 0.031(3) -0.003(3) 0.011(3) -0.003(3)
C21 0.039(4) 0.033(5) 0.029(4) -0.007(3) 0.015(3) 0.002(3)
C31 0.031(4) 0.034(4) 0.045(4) -0.001(3) 0.020(3) -0.006(3)
C13 0.023(3) 0.021(4) 0.011(3) -0.002(3) 0.008(3) -0.003(3)
C2 0.022(3) 0.039(5) 0.019(3) -0.004(3) 0.008(3) 0.001(3)
C14 0.022(3) 0.018(3) 0.019(3) -0.002(3) 0.009(3) -0.003(3)
C11 0.016(3) 0.020(4) 0.021(3) 0.000(3) 0.009(3) 0.001(3)
C16 0.019(3) 0.018(3) 0.018(3) 0.001(3) 0.010(3) 0.004(3)
C163 0.035(3) 0.035(4) 0.030(3) 0.008(3) 0.012(3) 0.009(3)
C143 0.043(4) 0.030(4) 0.028(3) -0.003(4) 0.005(3) -0.013(4)
C141 0.038(4) 0.020(3) 0.017(3) -0.001(3) 0.011(3) 0.000(3)
C51 0.016(3) 0.030(4) 0.033(4) -0.004(3) 0.016(3) -0.006(3)
C521 0.021(3) 0.034(4) 0.020(3) -0.007(3) 0.007(3) -0.007(3)
C551 0.028(3) 0.055(5) 0.024(3) 0.000(3) 0.015(3) -0.008(3)
C162 0.040(4) 0.022(4) 0.026(3) 0.003(3) 0.016(3) -0.007(3)
C531 0.021(3) 0.038(4) 0.037(4) 0.009(3) 0.010(3) 0.009(3)
C123 0.055(4) 0.018(4) 0.030(4) -0.005(3) 0.019(4) 0.001(3)
C142 0.067(5) 0.029(5) 0.024(3) -0.004(3) 0.024(3) 0.004(3)
C511 0.032(4) 0.031(4) 0.046(4) 0.002(3) 0.022(3) -0.009(3)
C541 0.027(4) 0.045(5) 0.050(4) -0.018(4) 0.020(4) 0.004(3)
C122 0.050(4) 0.021(4) 0.069(5) -0.004(4) 0.037(4) -0.012(3)

loop_
_atom_type_symbol
_atom_type_description
_atom_type_scat_dispersion_real
_atom_type_scat_dispersion_imag
_atom_type_scat_source
C C 0.0033 0.0016 'International Tables Vol C Tables 4.2.6.8 and 6.1.1.4'
H H 0.0000 0.0000 'International Tables Vol C Tables 4.2.6.8 and 6.1.1.4'
Si Si 0.0817 0.0704 'International Tables Vol C Tables 4.2.6.8 and 6.1.1.4'
P P 0.1023 0.0942 'International Tables Vol C Tables 4.2.6.8 and 6.1.1.4'
Os Os -1.2165 7.6030 'International Tables Vol C Tables 4.2.6.8 and 6.1.1.4'

loop_
_geom_angle_atom_site_label_1
_geom_angle_atom_site_label_2
_geom_angle_atom_site_label_3
_geom_angle
C53 Os Si 115.79(14)
C53 Os C52 37.43(19)
Si Os C52 97.65(14)
C53 Os C54 37.92(18)
Si Os C54 153.66(14)
C52 Os C54 62.0(2)
C53 Os P 150.08(16)
Si Os P 90.94(5)
C52 Os P 157.80(16)
C54 Os P 114.19(14)
C53 Os C51 61.2(2)
Si Os C51 113.94(15)
C52 Os C51 36.25(19)
C54 Os C51 60.4(2)
P Os C51 121.72(15)
C53 Os C55 60.94(19)
Si Os C55 148.97(15)
C52 Os C55 60.22(18)
C54 Os C55 35.70(19)
P Os C55 103.16(13)
C51 Os C55 35.45(18)
C2 P C3 106.9(3)
C2 P C4 101.5(3)
C3 P C4 100.0(3)
C2 P Os 111.07(17)
C3 P Os 117.73(17)
C4 P Os 117.80(19)
C11 Si Os 129.74(17)
C54 C55 C51 109.2(5)
C54 C55 C551 124.1(5)
C51 C55 C551 125.7(6)
C54 C55 Os 69.7(3)
C51 C55 Os 71.4(3)
C551 C55 Os 134.3(4)
C52 C53 C54 107.7(5)
C52 C53 C531 124.9(5)
C54 C53 C531 126.8(6)
C52 C53 Os 72.9(3)
C54 C53 Os 73.6(3)
C531 C53 Os 126.6(4)
C32 C3 C31 108.9(5)
C32 C3 P 116.7(4)
C31 C3 P 115.7(4)
C55 C54 C53 106.8(5)
C55 C54 C541 126.3(5)
C53 C54 C541 126.5(6)
C55 C54 Os 74.6(3)
C53 C54 Os 68.5(3)
C541 C54 Os 126.9(4)
C122 C121 C123 110.5(5)
C122 C121 C12 111.2(5)
C123 C121 C12 113.4(5)
C51 C52 C53 107.9(5)
C51 C52 C521 126.6(6)
C53 C52 C521 124.9(5)
C51 C52 Os 74.4(3)
C53 C52 Os 69.7(3)
C521 C52 Os 128.6(4)
C13 C12 C11 121.6(5)
C13 C12 C121 119.2(5)
C11 C12 C121 119.2(5)
C42 C4 C41 110.3(5)
C42 C4 P 110.1(4)
C41 C4 P 112.6(4)
C162 C161 C16 114.7(4)
C162 C161 C163 110.3(5)
C16 C161 C163 110.1(4)
C16 C15 C14 121.6(5)
C14 C13 C12 121.1(5)
C21 C2 C22 109.0(5)
C21 C2 P 111.9(4)
C22 C2 P 119.6(4)
C13 C14 C15 118.0(5)
C13 C14 C141 120.7(5)
C15 C14 C141 121.2(5)
C12 C11 C16 116.7(5)
C12 C11 Si 121.8(4)
C16 C11 Si 121.4(4)
C15 C16 C11 121.0(5)
C15 C16 C161 119.3(5)
C11 C16 C161 119.8(4)
C14 C141 C142 112.6(5)
C14 C141 C143 110.4(5)
C142 C141 C143 111.8(5)
C55 C51 C52 108.4(5)
C55 C51 C511 125.7(5)
C52 C51 C511 125.2(5)
C55 C51 Os 73.2(3)
C52 C51 Os 69.3(3)
C511 C51 Os 130.4(4)

loop_
_geom_bond_atom_site_label_1
_geom_bond_atom_site_label_2
_geom_bond_distance
Os C53 2.218(5)
Os Si 2.2189(15)
Os C52 2.260(5)
Os C54 2.288(5)
Os P 2.2926(13)
Os C51 2.327(5)
Os C55 2.351(5)
P C2 1.865(5)
P C3 1.873(5)
P C4 1.875(6)
Si C11 1.887(5)
C55 C54 1.423(8)
C55 C51 1.424(7)
C55 C551 1.495(7)
C53 C52 1.438(7)
C53 C54 1.466(7)
C53 C531 1.492(8)
C3 C32 1.540(7)
C3 C31 1.541(8)
C54 C541 1.489(8)
C121 C122 1.525(7)
C121 C123 1.534(7)
C121 C12 1.539(7)
C52 C51 1.428(8)
C52 C521 1.505(7)
C12 C13 1.387(7)
C12 C11 1.405(7)
C4 C42 1.521(7)
C4 C41 1.525(7)
C22 C2 1.547(7)
C161 C162 1.521(7)
C161 C16 1.534(7)
C161 C163 1.547(7)
C15 C16 1.382(7)
C15 C14 1.395(7)
C21 C2 1.533(8)
C13 C14 1.384(7)
C14 C141 1.527(7)
C11 C16 1.413(7)
C143 C141 1.539(7)
C141 C142 1.529(8)
C51 C511 1.516(7)

loop_
_geom_torsion_atom_site_label_1
_geom_torsion_atom_site_label_2
_geom_torsion_atom_site_label_3
_geom_torsion_atom_site_label_4
_geom_torsion
C53 Os P C2 13.6(4)
Si Os P C2 167.9(2)
C52 Os P C2 -79.0(5)
C54 Os P C2 -4.0(3)
C51 Os P C2 -73.0(3)
C55 Os P C2 -40.0(3)
C53 Os P C3 -110.1(4)
Si Os P C3 44.2(2)
C52 Os P C3 157.3(4)
C54 Os P C3 -127.7(3)
C51 Os P C3 163.4(3)
C55 Os P C3 -163.7(3)
C53 Os P C4 130.0(4)
Si Os P C4 -75.7(2)
C52 Os P C4 37.4(5)
C54 Os P C4 112.4(3)
C51 Os P C4 43.5(3)
C55 Os P C4 76.4(3)
C53 Os Si C11 -33.6(3)
C52 Os Si C11 0.8(3)
C54 Os Si C11 -36.5(4)
P Os Si C11 160.3(2)
C51 Os Si C11 34.7(3)
C55 Os Si C11 42.3(4)
C53 Os C55 C54 -39.4(3)
Si Os C55 C54 -131.8(3)
C52 Os C55 C54 -82.6(4)
P Os C55 C54 113.3(3)
C51 Os C55 C54 -119.6(5)
C53 Os C55 C51 80.3(4)
Si Os C55 C51 -12.1(5)
C52 Os C55 C51 37.1(3)
C54 Os C55 C51 119.6(5)
P Os C55 C51 -127.1(3)
C53 Os C55 C551 -157.6(7)
Si Os C55 C551 110.0(6)
C52 Os C55 C551 159.1(7)
C54 Os C55 C551 -118.3(7)
P Os C55 C551 -5.0(6)
C51 Os C55 C551 122.1(8)
Si Os C53 C52 67.2(3)
C54 Os C53 C52 -115.0(5)
P Os C53 C52 -141.6(3)
C51 Os C53 C52 -37.2(3)
C55 Os C53 C52 -77.9(3)
Si Os C53 C54 -177.9(3)
C52 Os C53 C54 115.0(5)
P Os C53 C54 -26.7(6)
C51 Os C53 C54 77.7(4)
C55 Os C53 C54 37.0(3)
Si Os C53 C531 -53.9(6)
C52 Os C53 C531 -121.1(7)
C54 Os C53 C531 124.0(7)
P Os C53 C531 97.3(5)
C51 Os C53 C531 -158.3(6)
C55 Os C53 C531 161.0(6)
C2 P C3 C32 51.6(5)
C4 P C3 C32 -53.8(5)
Os P C3 C32 177.3(4)
C2 P C3 C31 -78.5(5)
C4 P C3 C31 176.1(4)
Os P C3 C31 47.2(5)
C51 C55 C54 C53 0.5(6)
C551 C55 C54 C53 -168.2(5)
Os C55 C54 C53 61.2(3)
C51 C55 C54 C541 174.5(5)
C551 C55 C54 C541 5.7(8)
Os C55 C54 C541 -124.8(5)
C51 C55 C54 Os -60.7(4)
C551 C55 C54 Os 130.5(5)
C52 C53 C54 C55 0.1(6)
C531 C53 C54 C55 170.9(5)
Os C53 C54 C55 -65.3(4)
C52 C53 C54 C541 -173.8(5)
C531 C53 C54 C541 -3.1(9)
Os C53 C54 C541 120.8(5)
C52 C53 C54 Os 65.4(4)
C531 C53 C54 Os -123.8(6)
C53 Os C54 C55 115.6(5)
Si Os C54 C55 119.9(3)
C52 Os C54 C55 77.0(3)
P Os C54 C55 -78.6(3)
C51 Os C54 C55 35.4(3)
Si Os C54 C53 4.3(6)
C52 Os C54 C53 -38.6(3)
P Os C54 C53 165.8(3)
C51 Os C54 C53 -80.1(4)
C55 Os C54 C53 -115.6(5)
C53 Os C54 C541 -120.2(7)
Si Os C54 C541 -115.9(5)
C52 Os C54 C541 -158.8(6)
P Os C54 C541 45.5(5)
C51 Os C54 C541 159.6(6)
C55 Os C54 C541 124.2(6)
C54 C53 C52 C51 -0.7(6)
C531 C53 C52 C51 -171.7(5)
Os C53 C52 C51 65.2(4)
C54 C53 C52 C521 170.6(5)
C531 C53 C52 C521 -0.4(8)
Os C53 C52 C521 -123.5(5)
C54 C53 C52 Os -65.9(4)
C531 C53 C52 Os 123.1(5)
C53 Os C52 C51 -116.3(5)
Si Os C52 C51 120.6(3)
C54 Os C52 C51 -77.1(4)
P Os C52 C51 8.7(6)
C55 Os C52 C51 -36.2(3)
Si Os C52 C53 -123.1(3)
C54 Os C52 C53 39.1(3)
P Os C52 C53 124.9(4)
C51 Os C52 C53 116.3(5)
C55 Os C52 C53 80.0(3)
C53 Os C52 C521 119.0(7)
Si Os C52 C521 -4.1(6)
C54 Os C52 C521 158.1(6)
P Os C52 C521 -116.1(5)
C51 Os C52 C521 -124.7(7)
C55 Os C52 C521 -161.0(7)
C122 C121 C12 C13 -85.4(6)
C123 C121 C12 C13 39.8(7)
C122 C121 C12 C11 93.6(6)
C123 C121 C12 C11 -141.2(5)
C2 P C4 C42 68.9(4)
C3 P C4 C42 178.6(4)
Os P C4 C42 -52.6(5)
C2 P C4 C41 -167.6(4)
C3 P C4 C41 -57.9(4)
Os P C4 C41 71.0(4)
C11 C12 C13 C14 1.5(8)
C121 C12 C13 C14 -179.5(5)
C3 P C2 C21 55.1(4)
C4 P C2 C21 159.4(4)
Os P C2 C21 -74.5(4)
C3 P C2 C22 -74.1(5)
C4 P C2 C22 30.1(5)
Os P C2 C22 156.2(4)
C12 C13 C14 C15 -1.8(8)
C12 C13 C14 C141 175.4(5)
C16 C15 C14 C13 0.7(8)
C16 C15 C14 C141 -176.5(5)
C13 C12 C11 C16 0.0(8)
C121 C12 C11 C16 -179.0(5)
C13 C12 C11 Si -178.1(4)
C121 C12 C11 Si 2.9(7)
Os Si C11 C12 87.8(5)
Os Si C11 C16 -90.2(4)
C14 C15 C16 C11 0.7(8)
C14 C15 C16 C161 179.8(5)
C12 C11 C16 C15 -1.1(8)
Si C11 C16 C15 177.0(4)
C12 C11 C16 C161 179.9(5)
Si C11 C16 C161 -2.0(7)
C162 C161 C16 C15 -37.2(7)
C163 C161 C16 C15 87.8(6)
C162 C161 C16 C11 141.9(5)
C163 C161 C16 C11 -93.1(6)
C13 C14 C141 C142 126.0(6)
C15 C14 C141 C142 -56.8(7)
C13 C14 C141 C143 -108.1(6)
C15 C14 C141 C143 69.0(7)
C54 C55 C51 C52 -1.0(6)
C551 C55 C51 C52 167.5(5)
Os C55 C51 C52 -60.7(4)
C54 C55 C51 C511 -172.2(5)
C551 C55 C51 C511 -3.6(9)
Os C55 C51 C511 128.1(5)
C54 C55 C51 Os 59.7(4)
C551 C55 C51 Os -131.8(5)
C53 C52 C51 C55 1.1(6)
C521 C52 C51 C55 -170.0(5)
Os C52 C51 C55 63.2(4)
C53 C52 C51 C511 172.3(5)
C521 C52 C51 C511 1.2(9)
Os C52 C51 C511 -125.6(5)
C53 C52 C51 Os -62.1(4)
C521 C52 C51 Os 126.8(6)
C53 Os C51 C55 -79.4(4)
Si Os C51 C55 173.2(3)
C52 Os C51 C55 -117.8(5)
C54 Os C51 C55 -35.7(3)
P Os C51 C55 66.0(4)
C53 Os C51 C52 38.5(3)
Si Os C51 C52 -69.0(4)
C54 Os C51 C52 82.1(4)
P Os C51 C52 -176.2(3)
C55 Os C51 C52 117.8(5)
C53 Os C51 C511 157.7(6)
Si Os C51 C511 50.3(6)
C52 Os C51 C511 119.2(7)
C54 Os C51 C511 -158.6(6)
P Os C51 C511 -56.9(6)
C55 Os C51 C511 -122.9(7)
